data_7220742
loop_
_publ_author_name
'Zhang, Hui'
'Xu, Xuguang'
'Li, Wei'
'Mu, Gang'
'Huang, Fu Qiang'
'Xie, Xiaoming'

_publ_section_title
;
 Type-I Clathrates of K7.69(2)Cu2.94(6)Ge43.06(6) and
 Rb8Ag2.79(4)Ge43.21(4)
;
_journal_name_full 'RSC Adv.'
_journal_paper_doi 10.1039/C5RA09382A
_journal_year 2015
_chemical_formula_moiety 'Cu2.94 Ge43.06, 0.237(K24), 2(K)'
_chemical_formula_sum 'Cu2.94 Ge43.06 K7.69'
_chemical_formula_weight 3614.02
_chemical_name_systematic 'Potassium Copper Germanium'
_space_group_IT_number 223
_symmetry_cell_setting cubic
_symmetry_space_group_name_Hall '-P 4n 2 3'
_symmetry_space_group_name_H-M 'P m -3 n'
_audit_block_doi 10.5517/cc1j122q
_audit_creation_method 'WinCSD program'
_audit_update_record
;
2015-05-15 deposited with the CCDC.
2015-06-09 downloaded from the CCDC.
;
_cell_angle_alpha 90
_cell_angle_beta 90
_cell_angle_gamma 90
_cell_formula_units_Z 1
_cell_length_a 10.70783(3)
_cell_length_b 10.70783(3)
_cell_length_c 10.70783(3)
_cell_measurement_temperature 295.0
_cell_measurement_theta_max 50.4
_cell_measurement_theta_min 1.5
_cell_volume 1227.734(6)
_computing_cell_refinement WinCSD
_computing_data_reduction WinCSD
_computing_molecular_graphics Diamond
_computing_publication_material 'WinCSD (Akselrud et al, 1993)'
_computing_structure_refinement WinCSD
_computing_structure_solution WinCSD
_diffrn_ambient_temperature 295.0
_diffrn_measurement_device 'Huber Image Plate Camera G670'
_diffrn_measurement_method '2\q scan'
_diffrn_radiation_probe x-ray
_diffrn_radiation_source 'Sealed Tube'
_diffrn_radiation_type CuK\a~1~
_diffrn_radiation_wavelength_wt 1.0
_diffrn_reflns_limit_h_max 10
_diffrn_reflns_limit_h_min 0
_diffrn_reflns_limit_k_max 10
_diffrn_reflns_limit_k_min 0
_diffrn_reflns_limit_l_max 10
_diffrn_reflns_limit_l_min 1
_diffrn_reflns_number 130
_diffrn_reflns_theta_max 50.4
_diffrn_reflns_theta_min 1.5
_exptl_absorpt_coefficient_mu 35.921
_exptl_crystal_colour grey
_exptl_crystal_density_diffrn 4.888
_exptl_crystal_description block
_exptl_crystal_F_000 1609.3
_exptl_crystal_preparation 'thermoelectric properties'
_pd_char_colour grey
_pd_char_particle_morphology powder
_pd_proc_ls_profile_function pseudo-Voit
_pd_proc_ls_prof_R_factor 0.0578
_pd_proc_ls_prof_wR_expected 0.0237
_pd_proc_ls_prof_wR_factor 0.0933
_pd_spec_mounting film
_pd_spec_size_axial 0.025
_pd_spec_size_equat 0.025
_pd_spec_size_thick 0.025
_refine_ls_goodness_of_fit_all 1.135(3)
_refine_ls_matrix_type fullcycle
_refine_ls_number_reflns 130
_refine_ls_R_factor_all 0.0933
_refine_ls_R_Fsqd_factor 0.0334
_refine_ls_R_I_factor 0.0578
_refine_ls_shift/su_max 0
_refine_ls_shift/su_mean 0
_refine_ls_structure_factor_coef Inet
_refine_ls_weighting_details 1/[Y~i~+\s(Y~i~)]
_refine_ls_weighting_scheme calc
_cod_data_source_file c5ra09382a1.cif
_cod_data_source_block K7.69Cu2.94Ge43.06
_cod_original_cell_volume 1227.735(10)
_cod_original_sg_symbol_Hall ' -P 4n 2 3 '
_cod_original_formula_sum 'Cu2.94 Ge43.06 K7.69 '
_cod_database_code 7220742

loop_
_symmetry_equiv_pos_as_xyz
' x, y, z'
' z, x, y'
' y, z, x'
' x, y, -z'
' z, x, -y'
' y, z, -x'
'-x, y, z'
'-z, x, y'
'-y, z, x'
'-x, y, -z'
'-z, x, -y'
'-y, z, -x'
' 1/2+y, 1/2+x, 1/2+z'
' 1/2+x, 1/2+z, 1/2+y'
' 1/2+z, 1/2+y, 1/2+x'
' 1/2+y, 1/2+x, 1/2-z'
' 1/2+x, 1/2+z, 1/2-y'
' 1/2+z, 1/2+y, 1/2-x'
' 1/2+y, 1/2-x, 1/2+z'
' 1/2+x, 1/2-z, 1/2+y'
' 1/2+z, 1/2-y, 1/2+x'
' 1/2+y, 1/2-x, 1/2-z'
' 1/2+x, 1/2-z, 1/2-y'
' 1/2+z, 1/2-y, 1/2-x'
'-x, -y, -z'
'-z, -x, -y'
'-y, -z, -x'
'-x, -y, z'
'-z, -x, y'
'-y, -z, x'
' x, -y, -z'
' z, -x, -y'
' y, -z, -x'
' x, -y, z'
' z, -x, y'
' y, -z, x'
' 1/2-y, 1/2-x, 1/2-z'
' 1/2-x, 1/2-z, 1/2-y'
' 1/2-z, 1/2-y, 1/2-x'
' 1/2-y, 1/2-x, 1/2+z'
' 1/2-x, 1/2-z, 1/2+y'
' 1/2-z, 1/2-y, 1/2+x'
' 1/2-y, 1/2+x, 1/2-z'
' 1/2-x, 1/2+z, 1/2-y'
' 1/2-z, 1/2+y, 1/2-x'
' 1/2-y, 1/2+x, 1/2+z'
' 1/2-x, 1/2+z, 1/2+y'
' 1/2-z, 1/2+y, 1/2+x'

loop_
_atom_site_label
_atom_site_type_symbol
_atom_site_fract_x
_atom_site_fract_y
_atom_site_fract_z
_atom_site_thermal_displace_type
_atom_site_B_iso_or_equiv
_atom_site_symmetry_multiplicity
_atom_site_occupancy
K1 K 0 0 0 Biso 0.277(2) 2 1.0
K2 K 0.2598(6) 0.4723(4) 0 Biso 0.341(2) 24 0.237(1)
Ge1 GE 0.25 0 0.5 Biso 1.330(2) 6 0.51(1)
Cu1 CU 0.25 0 0.5 Biso 1.330(2) 6 0.49(1)
Ge2 GE 0.18308(4) 0.18308 0.18308 Biso 0.933(2) 16 1.0
Ge3 GE 0 0.31124(5) 0.11862(5) Biso 0.956(2) 24 1.0

loop_
_atom_type_symbol
_atom_type_description
_atom_type_number_in_cell
_atom_type_scat_dispersion_real
_atom_type_scat_dispersion_imag
_atom_type_scat_source
K K 7.69 .365 1.066 International_Tables_Vol_IV_Table_2.3.1
CU Cu 2.92 -2.019 .589 International_Tables_Vol_IV_Table_2.3.1
GE Ge 43.08 -1.163 .886 International_Tables_Vol_IV_Table_2.3.1

loop_
_diffrn_radiation_wavelength
1.5418

loop_
_geom_angle_atom_site_label_1
_geom_angle_atom_site_label_2
_geom_angle_atom_site_label_3
_geom_angle
_geom_angle_site_symmetry_1
_geom_angle_site_symmetry_3
_geom_angle_publ_flag
Ge3 Ge1 Ge3 110.32(2) 2_555 5_556 yes
Ge3 Ge1 Ge3 109.05(2) 2_555 39_555 yes
Ge3 Ge1 Ge3 109.05(2) 2_555 45_545 yes
Ge3 Ge1 Ge3 109.05(2) 5_556 39_555 yes
Ge3 Ge1 Ge3 109.05(2) 5_556 45_545 yes
Ge3 Ge1 Ge3 110.32(2) 39_555 45_545 yes
Ge2 Ge2 Ge3 107.24(3) 37_555 . yes
Ge2 Ge2 Ge3 107.24(3) 37_555 2_555 yes
Ge2 Ge2 Ge3 107.24(3) 37_555 3_555 yes
Ge3 Ge2 Ge3 111.61(3) . 2_555 yes
Ge3 Ge2 Ge3 111.61(3) . 3_555 yes
Ge3 Ge2 Ge3 111.61(3) 2_555 3_555 yes
Ge1 Ge3 Ge2 107.10(2) 3_555 . yes
Ge1 Ge3 Ge2 107.10(2) 3_555 7_555 yes
Ge1 Ge3 Ge3 124.84(3) 3_555 4_555 yes
Ge2 Ge3 Ge2 103.83(3) . 7_555 yes
Ge2 Ge3 Ge3 106.09(3) . 4_555 yes
Ge2 Ge3 Ge3 106.09(3) 7_555 4_555 yes

loop_
_geom_bond_atom_site_label_1
_geom_bond_atom_site_label_2
_geom_bond_distance
_geom_bond_site_symmetry_2
_geom_bond_publ_flag
K1 Ge2 3.3955(5) . yes
K1 Ge3 3.5667(6) . yes
K2 Ge3 3.413(5) 20_554 yes
K2 Ge1 3.504(5) 2_555 yes
K2 Ge3 3.511(5) . yes
K2 Ge3 3.627(5) 14_554 yes
K2 Ge2 3.757(4) . yes
K2 Ge3 3.827(4) 3_555 yes
K2 Ge2 3.829(2) 37_555 yes
K2 Ge3 3.837(5) 25_565 yes
K2 Ge1 3.872(5) 3_555 yes
K2 Ge1 3.931(5) 13_554 yes
K2 Ge2 4.121(2) 43_555 yes
K2 Ge3 4.165(1) 37_555 yes
K2 Ge2 4.258(4) 31_565 yes
K2 Ge3 4.414(4) 33_565 yes
Ge1 Ge3 2.4625(6) 2_555 yes
Ge2 Ge2 2.4822(7) 37_555 yes
Ge2 Ge3 2.4906(6) . yes
Ge3 Ge3 2.5404(8) 4_555 yes
